data_9014153
loop_
_publ_author_name
'Sun, W.'
'Huang, Y.-X.'
'Li, Z.'
'Pan, Y.'
'Mi, J.-X.'

_publ_section_title
;
 Hydrothermal synthesis and single-crystal X-ray structure refinement of
 three borates: sibirskite, parasibirskite and priceite
 Note: T = 295 K
;
_journal_name_full 'The Canadian Mineralogist'
_journal_page_first 823
_journal_page_last 834
_journal_paper_doi 10.3749/canmin.49.3.823
_journal_volume 49
_journal_year 2011
_chemical_compound_source Synthetic
_chemical_formula_sum 'B Ca H O3'
_chemical_name_mineral Parasibirksite
_space_group_IT_number 11
_symmetry_space_group_name_Hall '-P 2yb'
_symmetry_space_group_name_H-M 'P 1 21/m 1'
_cell_angle_alpha 90
_cell_angle_beta 93.048
_cell_angle_gamma 90
_cell_length_a 6.6994
_cell_length_b 5.4269
_cell_length_c 3.5534
_cell_formula_units_Z 2
_cell_volume 129.008
_database_code_amcsd 0018464
_exptl_crystal_density_diffrn 2.572
_cod_original_formula_sum 'Ca H B O3'
_cod_database_code 9014153

loop_
_space_group_symop_operation_xyz
x,y,z
x,1/2-y,z
-x,1/2+y,-z
-x,-y,-z

loop_
_atom_site_aniso_label
_atom_site_aniso_U_11
_atom_site_aniso_U_22
_atom_site_aniso_U_33
_atom_site_aniso_U_12
_atom_site_aniso_U_13
_atom_site_aniso_U_23
Ca(1) 0.01150 0.00720 0.00940 0.00000 0.00105 0.00000
B(1) 0.00920 0.01120 0.00880 0.00000 -0.00020 0.00000
O(1) 0.01150 0.02930 0.03220 0.00000 0.00740 0.00000
O(2) 0.01980 0.00850 0.01190 -0.00020 0.00260 -0.00030

loop_
_atom_site_label
_atom_site_fract_x
_atom_site_fract_y
_atom_site_fract_z
_atom_site_occupancy
_atom_site_U_iso_or_equiv
Ca(1) 0.35260 0.25000 0.24837 1.00000 ?
H(1) -0.03000 0.86300 0.97400 0.50000 0.04800
B(1) 0.22510 0.75000 0.77040 1.00000 ?
O(1) 0.02360 0.75000 0.87240 1.00000 ?
O(2) 0.31880 0.53180 0.73670 1.00000 ?

loop_
_cod_related_entry_id
_cod_related_entry_database
_cod_related_entry_code
1 AMCSD 0018464
